data_7045113
loop_
_publ_author_name
'Chen, Xiao'
'Gamer, Michael T.'
'Roesky, Peter W.'

_publ_section_title
;
 Synthesis and structural characterization of alkali metal arsinoamides.
;
_journal_issue 36
_journal_name_full 'Dalton transactions (Cambridge, England : 2003)'
_journal_page_first 12521
_journal_page_last 12525
_journal_paper_doi 10.1039/c7dt04401a
_journal_volume 47
_journal_year 2018
_chemical_absolute_configuration rmad
_chemical_formula_moiety '0.6(C32 H47 As Li N O2), 0.4(C32 H45 As Li N O2)'
_chemical_formula_sum 'C32 H46.2 As Li N O2'
_chemical_formula_weight 558.76
_space_group_crystal_system monoclinic
_space_group_IT_number 4
_space_group_name_Hall 'P 2yb'
_space_group_name_H-M_alt 'P 1 21 1'
_symmetry_space_group_name_Hall 'P 2yb'
_symmetry_space_group_name_H-M 'P 1 21 1'
_atom_sites_solution_hydrogens geom
_atom_sites_solution_primary direct
_audit_creation_date 2017-11-20
_audit_creation_method
;
Olex2 1.2
(compiled 2017.08.10 svn.r3458 for OlexSys, GUI svn.r5381)
;
_audit_update_record
;
2017-11-20 deposited with the CCDC.
2017-12-12 downloaded from the CCDC.
;
_cell_angle_alpha 90
_cell_angle_beta 109.809(3)
_cell_angle_gamma 90
_cell_formula_units_Z 2
_cell_length_a 9.7629(4)
_cell_length_b 16.3472(4)
_cell_length_c 10.4418(4)
_cell_measurement_reflns_used 27047
_cell_measurement_temperature 150
_cell_measurement_theta_max 27.89
_cell_measurement_theta_min 2.07
_cell_volume 1567.86(10)
_computing_cell_refinement
;
X-Area Recipe 1.33.0.0 (STOE, 2015)
PLATON (A.L.Spek, 2009)
;
_computing_data_collection 'STOE X-AREA'
_computing_data_reduction
;
X-Area Integrate 1.71.0.0 (STOE, 2016)
X-Area LANA 1.70.0.0 (STOE, 2017)
PLATON (A.L.Spek, 2009)
;
_computing_molecular_graphics 'Diamond 4, Olex2 (Dolomanov et al., 2009)'
_computing_publication_material
;
STOE & Cie GmbH, X-Area, software package for collecting single-crystal or
multi-domain crystal data on STOE area-detector diffractometers, for image 
processing, for the correction and scaling of reflection intensities and 
for outlier rejection, version 1.77, Darmstadt 2016
MS Word (Microsoft)
Olex2 (Dolomanov et al., 2009)
;
_computing_structure_refinement 'SHELXL-2017/1 (Sheldrick, 2015)'
_computing_structure_solution 'SHELXS-2017/1 (Sheldrick, 2015)'
_diffrn_ambient_temperature 150
_diffrn_detector 'image plate (34cm diameter)'
_diffrn_detector_area_resol_mean 6.67
_diffrn_detector_type 'STOE Imaging Plate'
_diffrn_measured_fraction_theta_full 1.000
_diffrn_measured_fraction_theta_max 0.997
_diffrn_measurement_device '2-circle diffractometer'
_diffrn_measurement_device_type 'STOE IPDS II'
_diffrn_measurement_method '\w scans'
_diffrn_radiation_collimation '0.5 mm diameter, multiple pinhole'
_diffrn_radiation_monochromator graphite
_diffrn_radiation_polarisn_norm 0
_diffrn_radiation_probe x-ray
_diffrn_radiation_type MoK\a
_diffrn_radiation_wavelength 0.71073
_diffrn_reflns_av_R_equivalents 0.0786
_diffrn_reflns_av_unetI/netI 0.0695
_diffrn_reflns_Laue_measured_fraction_full 1.000
_diffrn_reflns_Laue_measured_fraction_max 0.997
_diffrn_reflns_limit_h_max 13
_diffrn_reflns_limit_h_min -12
_diffrn_reflns_limit_k_max 22
_diffrn_reflns_limit_k_min -22
_diffrn_reflns_limit_l_max 14
_diffrn_reflns_limit_l_min -14
_diffrn_reflns_number 35999
_diffrn_reflns_point_group_measured_fraction_full 1.000
_diffrn_reflns_point_group_measured_fraction_max 0.994
_diffrn_reflns_theta_full 25.242
_diffrn_reflns_theta_max 29.220
_diffrn_reflns_theta_min 2.073
_diffrn_source 'sealed tube, 12x0.4mm long-fine focus'
_diffrn_source_current 40mA
_diffrn_source_power 2kW
_diffrn_source_voltage 50kV
_exptl_absorpt_coefficient_mu 1.11
_exptl_absorpt_correction_T_max 0.9745
_exptl_absorpt_correction_T_min 0.7892
_exptl_absorpt_correction_type integration
_exptl_absorpt_process_details
;
STOE X-Red32, absorption correction by Gaussian integration, analogous to
P. Coppens, "The Evaluation of Absorption and Extinction in Single-Crystal
Structure Analysis", published in
F. R. Ahmed (Editor), "Crystallographic Computing",
Munksgaard, Copenhagen (1970), 255 - 270
;
_exptl_crystal_colour yellow
_exptl_crystal_colour_primary yellow
_exptl_crystal_density_diffrn 1.184
_exptl_crystal_description plate
_exptl_crystal_F_000 594
_exptl_crystal_size_max 0.357
_exptl_crystal_size_mid 0.286
_exptl_crystal_size_min 0.159
_refine_diff_density_max 0.570
_refine_diff_density_min -1.033
_refine_diff_density_rms 0.089
_refine_ls_abs_structure_details
;
 Classical Flack method preferred over Parsons because s.u. lower.
;
_refine_ls_abs_structure_Flack 0.008(18)
_refine_ls_extinction_method none
_refine_ls_goodness_of_fit_ref 0.937
_refine_ls_hydrogen_treatment constr
_refine_ls_matrix_type full
_refine_ls_number_parameters 413
_refine_ls_number_reflns 8466
_refine_ls_number_restraints 144
_refine_ls_restrained_S_all 0.941
_refine_ls_R_factor_all 0.0873
_refine_ls_R_factor_gt 0.0631
_refine_ls_shift/su_max 0.000
_refine_ls_shift/su_mean 0.000
_refine_ls_structure_factor_coef Fsqd
_refine_ls_weighting_details 'w=1/[\s^2^(Fo^2^)+(0.1088P)^2^] where P=(Fo^2^+2Fc^2^)/3'
_refine_ls_weighting_scheme calc
_refine_ls_wR_factor_gt 0.1519
_refine_ls_wR_factor_ref 0.1599
_reflns_Friedel_coverage 0.930
_reflns_Friedel_fraction_full 1.000
_reflns_Friedel_fraction_max 0.991
_reflns_number_gt 5655
_reflns_number_total 8466
_reflns_threshold_expression 'I > 2\s(I)'
_cod_data_source_file c7dt04401a2.cif
_cod_data_source_block xcd023
_cod_depositor_comments 'Adding full bibliography for 7045111--7045113.cif.'
_cod_original_formula_sum 'C32 H46.20 As Li N O2'
_cod_database_code 7045113
_shelx_shelxl_version_number 2017/1
_shelx_space_group_comment
;
The symmetry employed for this shelxl refinement is uniquely defined
by the following loop, which should always be used as a source of
symmetry information in preference to the above space-group names.
They are only intended as comments.
;
_shelx_estimated_absorpt_t_max 0.843
_shelx_estimated_absorpt_t_min 0.693
_olex2_refinement_description
;
1. Fixed Uiso
 At 1.2 times of:
  All C(H) groups, All C(H,H) groups
 At 1.5 times of:
  All C(H,H,H) groups
2. Restrained distances
 C30B-C31B
 1.5 with sigma of 0.02
 C31A-C32A \\sim C29A-C30A
 with sigma of 0.02
 C32B-C31B \\sim C29B-C30B
 with sigma of 0.02
 C29B-O2B \\sim O2B-C32B
 with sigma of 0.02
 C31A-O2A \\sim O2A-C29A
 with sigma of 0.02
3. Uiso/Uaniso restraints and constraints
N \\sim C1B \\sim C2B \\sim C3B \\sim C4B \\sim C5B \\sim C6B \\sim Li: within
1.7A with sigma of 0.002 and sigma for terminal atoms of 0.004
N \\sim C1A \\sim C1AA \\sim C2A \\sim C3A \\sim C4A \\sim C5A \\sim Li: within
1.7A with sigma of 0.002 and sigma for terminal atoms of 0.004
O2B \\sim C29B \\sim C30B \\sim C31B \\sim C32B: within 1.7A with sigma of
0.002 and sigma for terminal atoms of 0.004
As \\sim O1 \\sim O2B \\sim N \\sim Li: within 1.7A with sigma of 0.002 and
sigma for terminal atoms of 0.004
O2A \\sim C29A \\sim C30A \\sim C31A \\sim C32A: within 1.7A with sigma of
0.002 and sigma for terminal atoms of 0.004
Uanis(O2A) = Uanis(O2B)
4. Others
 Fixed Sof: O2A(0.6) O2B(0.4) C1A(0.6) C2A(0.6) H2A(0.6) C3A(0.6) H3A(0.6)
 C1AA(0.6) H1AA(0.6) C4A(0.6) H4A(0.6) C5A(0.6) H5A(0.6) C1B(0.4) C2B(0.4)
 H2B(0.4) C3B(0.4) H3B(0.4) C4B(0.4) H4B(0.4) C5B(0.4) H5B(0.4) C6B(0.4)
 H6B(0.4) C29A(0.6) H29A(0.6) H29B(0.6) C29B(0.4) H29C(0.4) H29D(0.4) C30A(0.6)
 H30A(0.6) H30B(0.6) H30C(0.6) C30B(0.4) H30D(0.4) H30E(0.4) C31A(0.6)
 H31A(0.6) H31B(0.6) C31B(0.4) H31C(0.4) H31D(0.4) C32A(0.6) H32A(0.6)
 H32B(0.6) H32C(0.6) C32B(0.4) H32D(0.4) H32E(0.4)
5.a Secondary CH2 refined with riding coordinates:
 C25(H25A,H25B), C27(H27A,H27B), C29A(H29A,H29B), C29B(H29C,H29D), C30B(H30D,
 H30E), C31A(H31A,H31B), C31B(H31C,H31D), C32B(H32D,H32E)
5.b Aromatic/amide H refined with riding coordinates:
 C2A(H2A), C3A(H3A), C1AA(H1AA), C4A(H4A), C5A(H5A), C2B(H2B), C3B(H3B),
 C4B(H4B), C5B(H5B), C6B(H6B), C9(H9), C11(H11), C18(H18), C20(H20)
5.c Fitted hexagon refined as free rotating group:
 C1A(C2A,C3A,C1AA,C4A,C5A), C1B(C2B,C3B,C4B,C5B,C6B)
5.d Idealised Me refined as rotating group:
 C13(H13A,H13B,H13C), C14(H14A,H14B,H14C), C15(H15A,H15B,H15C), C22(H22A,H22B,
 H22C), C23(H23A,H23B,H23C), C24(H24A,H24B,H24C), C26(H26A,H26B,H26C), C28(H28A,
 H28B,H28C), C30A(H30A,H30B,H30C), C32A(H32A,H32B,H32C)
;
_olex2_submission_special_instructions 'No special instructions were received'

loop_
_space_group_symop_operation_xyz
'x, y, z'
'-x, y+1/2, -z'

loop_
_atom_site_label
_atom_site_type_symbol
_atom_site_fract_x
_atom_site_fract_y
_atom_site_fract_z
_atom_site_U_iso_or_equiv
_atom_site_adp_type
_atom_site_occupancy
_atom_site_site_symmetry_order
_atom_site_calc_flag
_atom_site_refinement_flags_posn
_atom_site_refinement_flags_adp
_atom_site_refinement_flags_occupancy
_atom_site_disorder_assembly
_atom_site_disorder_group
As As 0.16668(5) 0.74142(4) 0.39069(5) 0.04284(18) Uani 1 1 d . U . . .
O1 O -0.2304(5) 0.8490(3) 0.3534(5) 0.0580(11) Uani 1 1 d . U . . .
O2A O -0.3386(15) 0.7219(9) 0.1213(13) 0.084(2) Uani 0.6 1 d D U P A 1
O2B O -0.350(2) 0.7018(13) 0.154(2) 0.084(2) Uani 0.4 1 d D U P A 2
N N 0.0106(6) 0.7564(3) 0.2370(5) 0.0557(12) Uani 1 1 d . U . . .
C1A C 0.0503(8) 0.8153(4) 0.1496(7) 0.0554(14) Uani 0.6 1 d . U P B 1
C2A C 0.1894(7) 0.8435(5) 0.1653(7) 0.0567(15) Uani 0.6 1 d G U P B 1
H2A H 0.270138 0.825766 0.240459 0.068 Uiso 0.6 1 calc R . P B 1
C3A C 0.2103(7) 0.8977(5) 0.0709(8) 0.0598(16) Uani 0.6 1 d G U P B 1
H3A H 0.305287 0.916952 0.081641 0.072 Uiso 0.6 1 calc R . P B 1
C1AA C 0.0921(9) 0.9236(4) -0.0391(7) 0.0607(16) Uani 0.6 1 d G U P B 1
H1AA H 0.106348 0.960627 -0.103543 0.073 Uiso 0.6 1 calc R . P B 1
C4A C -0.0470(8) 0.8954(5) -0.0547(6) 0.0604(16) Uani 0.6 1 d G U P B 1
H4A H -0.127742 0.913117 -0.129910 0.072 Uiso 0.6 1 calc R . P B 1
C5A C -0.0679(7) 0.8412(4) 0.0396(8) 0.0578(15) Uani 0.6 1 d G U P B 1
H5A H -0.162893 0.821930 0.028906 0.069 Uiso 0.6 1 calc R . P B 1
C1B C -0.0054(14) 0.7995(7) 0.1191(11) 0.0593(16) Uani 0.4 1 d . U P B 2
C2B C 0.1134(12) 0.8456(8) 0.1172(11) 0.062(2) Uani 0.4 1 d G U P B 2
H2B H 0.204162 0.840399 0.188881 0.074 Uiso 0.4 1 calc R . P B 2
C3B C 0.0996(13) 0.8994(7) 0.0105(13) 0.065(2) Uani 0.4 1 d G U P B 2
H3B H 0.180825 0.930962 0.009159 0.078 Uiso 0.4 1 calc R . P B 2
C4B C -0.0331(15) 0.9070(7) -0.0944(11) 0.066(2) Uani 0.4 1 d G U P B 2
H4B H -0.042619 0.943815 -0.167382 0.079 Uiso 0.4 1 calc R . P B 2
C5B C -0.1520(12) 0.8609(8) -0.0925(11) 0.067(2) Uani 0.4 1 d G U P B 2
H5B H -0.242729 0.866105 -0.164204 0.080 Uiso 0.4 1 calc R . P B 2
C6B C -0.1382(12) 0.8071(7) 0.0142(13) 0.0643(19) Uani 0.4 1 d G U P B 2
H6B H -0.219396 0.775542 0.015517 0.077 Uiso 0.4 1 calc R . P B 2
C7 C 0.2775(6) 0.6420(3) 0.3690(6) 0.0400(12) Uani 1 1 d . . . . .
C8 C 0.3836(6) 0.6151(4) 0.4896(6) 0.0460(13) Uani 1 1 d . . . . .
C9 C 0.4737(7) 0.5499(4) 0.4867(8) 0.0522(15) Uani 1 1 d . . . . .
H9 H 0.544796 0.532420 0.569350 0.063 Uiso 1 1 calc R . . . .
C10 C 0.4631(7) 0.5100(4) 0.3682(8) 0.0559(16) Uani 1 1 d . . . . .
C11 C 0.3611(7) 0.5378(4) 0.2496(7) 0.0515(15) Uani 1 1 d . . . . .
H11 H 0.353961 0.511692 0.166290 0.062 Uiso 1 1 calc R . . . .
C12 C 0.2674(7) 0.6032(3) 0.2475(7) 0.0457(13) Uani 1 1 d . . . . .
C13 C 0.1610(8) 0.6277(5) 0.1085(7) 0.0536(16) Uani 1 1 d . . . . .
H13A H 0.061254 0.624761 0.109917 0.080 Uiso 1 1 calc GR . . . .
H13B H 0.171384 0.590303 0.039009 0.080 Uiso 1 1 calc GR . . . .
H13C H 0.181985 0.683696 0.087364 0.080 Uiso 1 1 calc GR . . . .
C14 C 0.4067(8) 0.6552(5) 0.6261(7) 0.0585(17) Uani 1 1 d . . . . .
H14A H 0.416492 0.714468 0.617789 0.088 Uiso 1 1 calc GR . . . .
H14B H 0.495448 0.633454 0.693595 0.088 Uiso 1 1 calc GR . . . .
H14C H 0.323140 0.643695 0.655065 0.088 Uiso 1 1 calc GR . . . .
C15 C 0.5622(9) 0.4400(5) 0.3657(11) 0.077(2) Uani 1 1 d . . . . .
H15A H 0.628258 0.456837 0.317724 0.116 Uiso 1 1 calc GR . . . .
H15B H 0.503830 0.393289 0.318442 0.116 Uiso 1 1 calc GR . . . .
H15C H 0.619177 0.424234 0.459139 0.116 Uiso 1 1 calc GR . . . .
C16 C 0.0573(6) 0.6932(3) 0.5015(6) 0.0380(11) Uani 1 1 d . . . . .
C17 C 0.0611(6) 0.7365(5) 0.6186(5) 0.0433(11) Uani 1 1 d . . . . .
C18 C -0.0032(7) 0.7044(4) 0.7059(6) 0.0494(14) Uani 1 1 d . . . . .
H18 H -0.000921 0.734795 0.784093 0.059 Uiso 1 1 calc R . . . .
C19 C -0.0718(7) 0.6281(4) 0.6825(6) 0.0468(13) Uani 1 1 d . . . . .
C20 C -0.0789(6) 0.5873(4) 0.5656(6) 0.0435(13) Uani 1 1 d . . . . .
H20 H -0.129036 0.536473 0.546706 0.052 Uiso 1 1 calc R . . . .
C21 C -0.0157(6) 0.6171(3) 0.4732(6) 0.0390(11) Uani 1 1 d . . . . .
C22 C -0.0243(7) 0.5654(4) 0.3520(6) 0.0464(13) Uani 1 1 d . . . . .
H22A H -0.036217 0.600669 0.273105 0.070 Uiso 1 1 calc GR . . . .
H22B H -0.107763 0.528222 0.332071 0.070 Uiso 1 1 calc GR . . . .
H22C H 0.065357 0.533363 0.371644 0.070 Uiso 1 1 calc GR . . . .
C23 C 0.1331(9) 0.8199(4) 0.6523(8) 0.0612(18) Uani 1 1 d . . . . .
H23A H 0.234837 0.815880 0.657062 0.092 Uiso 1 1 calc GR . . . .
H23B H 0.129262 0.838402 0.740321 0.092 Uiso 1 1 calc GR . . . .
H23C H 0.081574 0.859104 0.581408 0.092 Uiso 1 1 calc GR . . . .
C24 C -0.1418(8) 0.5942(6) 0.7820(7) 0.065(2) Uani 1 1 d . . . . .
H24A H -0.091661 0.616469 0.873032 0.098 Uiso 1 1 calc GR . . . .
H24B H -0.133747 0.534388 0.784825 0.098 Uiso 1 1 calc GR . . . .
H24C H -0.244681 0.609862 0.751996 0.098 Uiso 1 1 calc GR . . . .
C25 C -0.1694(10) 0.9259(5) 0.3288(9) 0.074(2) Uani 1 1 d . . . . .
H25A H -0.080765 0.914843 0.305884 0.088 Uiso 1 1 calc R . . . .
H25B H -0.140694 0.959222 0.412993 0.088 Uiso 1 1 calc R . . . .
C26 C -0.2723(14) 0.9721(6) 0.2186(11) 0.099(3) Uani 1 1 d . . . . .
H26A H -0.294585 0.941290 0.133432 0.148 Uiso 1 1 calc GR . . . .
H26B H -0.229515 1.024985 0.209226 0.148 Uiso 1 1 calc GR . . . .
H26C H -0.362029 0.980955 0.239001 0.148 Uiso 1 1 calc GR . . . .
C27 C -0.2974(14) 0.8512(6) 0.4523(14) 0.105(4) Uani 1 1 d . . . . .
H27A H -0.377881 0.891443 0.424868 0.127 Uiso 1 1 calc R . . . .
H27B H -0.225785 0.869723 0.539625 0.127 Uiso 1 1 calc R . . . .
C28 C -0.3552(11) 0.7713(6) 0.4723(10) 0.080(2) Uani 1 1 d . . . . .
H28A H -0.435740 0.756158 0.389975 0.119 Uiso 1 1 calc GR . . . .
H28B H -0.390486 0.774260 0.549578 0.119 Uiso 1 1 calc GR . . . .
H28C H -0.278053 0.730075 0.490744 0.119 Uiso 1 1 calc GR . . . .
C29A C -0.4817(19) 0.741(2) 0.1106(15) 0.084(2) Uani 0.6 1 d D U P A 1
H29A H -0.484771 0.778914 0.183225 0.101 Uiso 0.6 1 calc R . P A 1
H29B H -0.537960 0.690916 0.113861 0.101 Uiso 0.6 1 calc R . P A 1
C29B C -0.500(3) 0.745(3) 0.080(3) 0.087(2) Uani 0.4 1 d D U P A 2
H29C H -0.558381 0.747511 0.141360 0.105 Uiso 0.4 1 calc R . P A 2
H29D H -0.484272 0.801272 0.053844 0.105 Uiso 0.4 1 calc R . P A 2
C30A C -0.5400(18) 0.7827(13) -0.0345(17) 0.094(3) Uani 0.6 1 d D U P A 1
H30A H -0.619155 0.749787 -0.095606 0.141 Uiso 0.6 1 calc GR . P A 1
H30B H -0.460638 0.786743 -0.071808 0.141 Uiso 0.6 1 calc GR . P A 1
H30C H -0.576210 0.837649 -0.025951 0.141 Uiso 0.6 1 calc GR . P A 1
C30B C -0.574(3) 0.6995(17) -0.036(3) 0.092(3) Uani 0.4 1 d D U P A 2
H30D H -0.570233 0.726240 -0.119197 0.110 Uiso 0.4 1 calc R . P A 2
H30E H -0.677437 0.690891 -0.043782 0.110 Uiso 0.4 1 calc R . P A 2
C31A C -0.3120(15) 0.6626(10) 0.0326(16) 0.079(2) Uani 0.6 1 d D U P A 1
H31A H -0.205661 0.653951 0.059200 0.095 Uiso 0.6 1 calc R . P A 1
H31B H -0.346536 0.684644 -0.061213 0.095 Uiso 0.6 1 calc R . P A 1
C31B C -0.486(3) 0.6169(16) -0.006(3) 0.092(3) Uani 0.4 1 d D U P A 2
H31C H -0.552270 0.574497 0.007835 0.111 Uiso 0.4 1 calc R . P A 2
H31D H -0.467822 0.602097 -0.090931 0.111 Uiso 0.4 1 calc R . P A 2
C32A C -0.3850(17) 0.5799(10) 0.0324(17) 0.082(3) Uani 0.6 1 d D U P A 1
H32A H -0.483020 0.580475 -0.035687 0.124 Uiso 0.6 1 calc GR . P A 1
H32B H -0.391550 0.569617 0.122625 0.124 Uiso 0.6 1 calc GR . P A 1
H32C H -0.327261 0.536663 0.010219 0.124 Uiso 0.6 1 calc GR . P A 1
C32B C -0.354(3) 0.6094(18) 0.100(3) 0.089(2) Uani 0.4 1 d D U P A 2
H32D H -0.272018 0.597009 0.068143 0.107 Uiso 0.4 1 calc R . P A 2
H32E H -0.358260 0.568505 0.168918 0.107 Uiso 0.4 1 calc R . P A 2
Li Li -0.1740(13) 0.7545(11) 0.2708(13) 0.071(4) Uani 1 1 d . U . . .

loop_
_atom_site_aniso_label
_atom_site_aniso_U_11
_atom_site_aniso_U_22
_atom_site_aniso_U_33
_atom_site_aniso_U_23
_atom_site_aniso_U_13
_atom_site_aniso_U_12
As 0.0459(3) 0.0290(2) 0.0607(3) 0.0002(3) 0.0275(2) -0.0025(3)
O1 0.067(3) 0.045(2) 0.071(3) -0.008(2) 0.035(2) -0.004(2)
O2A 0.061(3) 0.107(4) 0.078(4) -0.027(4) 0.017(3) 0.008(3)
O2B 0.061(3) 0.107(4) 0.078(4) -0.027(4) 0.017(3) 0.008(3)
N 0.075(3) 0.047(2) 0.060(2) 0.0186(19) 0.044(2) 0.026(2)
C1A 0.077(3) 0.046(2) 0.058(3) 0.015(2) 0.042(2) 0.026(2)
C2A 0.078(3) 0.048(3) 0.059(3) 0.018(3) 0.043(3) 0.023(3)
C3A 0.083(3) 0.049(3) 0.060(3) 0.017(3) 0.041(3) 0.021(3)
C1AA 0.088(3) 0.046(3) 0.058(3) 0.016(3) 0.039(3) 0.022(3)
C4A 0.087(3) 0.046(3) 0.058(3) 0.015(3) 0.038(3) 0.023(3)
C5A 0.081(3) 0.046(3) 0.058(3) 0.015(3) 0.039(3) 0.024(3)
C1B 0.082(3) 0.049(3) 0.064(3) 0.019(3) 0.046(3) 0.024(3)
C2B 0.086(4) 0.051(3) 0.065(4) 0.021(3) 0.046(3) 0.022(3)
C3B 0.090(4) 0.052(4) 0.067(4) 0.021(3) 0.044(4) 0.021(4)
C4B 0.091(4) 0.052(4) 0.068(4) 0.021(3) 0.044(4) 0.022(4)
C5B 0.090(4) 0.053(4) 0.069(4) 0.020(3) 0.042(4) 0.024(4)
C6B 0.086(4) 0.052(3) 0.068(4) 0.020(3) 0.043(3) 0.024(3)
C7 0.029(3) 0.033(2) 0.058(3) 0.001(2) 0.015(2) 0.000(2)
C8 0.036(3) 0.043(3) 0.058(4) -0.001(3) 0.015(3) -0.005(2)
C9 0.035(3) 0.047(3) 0.069(4) 0.008(3) 0.012(3) 0.000(3)
C10 0.045(3) 0.038(3) 0.086(5) 0.002(3) 0.025(3) 0.004(3)
C11 0.044(3) 0.046(3) 0.068(4) -0.009(3) 0.023(3) 0.005(3)
C12 0.042(3) 0.035(3) 0.065(4) 0.000(3) 0.024(3) 0.001(2)
C13 0.053(4) 0.056(4) 0.056(4) -0.005(3) 0.024(3) 0.011(3)
C14 0.044(4) 0.065(4) 0.060(4) -0.003(3) 0.009(3) 0.000(3)
C15 0.062(4) 0.050(4) 0.123(7) 0.005(4) 0.034(5) 0.017(4)
C16 0.041(3) 0.032(2) 0.042(3) -0.001(2) 0.015(2) 0.000(2)
C17 0.043(2) 0.042(3) 0.044(2) -0.009(3) 0.013(2) -0.004(4)
C18 0.048(3) 0.056(3) 0.046(3) -0.009(3) 0.019(3) -0.002(3)
C19 0.040(3) 0.055(3) 0.043(3) 0.006(3) 0.012(3) -0.001(3)
C20 0.042(3) 0.039(3) 0.047(3) 0.005(2) 0.012(3) -0.006(2)
C21 0.037(3) 0.035(2) 0.044(3) 0.003(2) 0.013(2) -0.003(2)
C22 0.053(3) 0.036(3) 0.048(3) -0.005(2) 0.014(3) -0.011(3)
C23 0.077(5) 0.045(3) 0.065(4) -0.017(3) 0.029(4) -0.014(3)
C24 0.055(4) 0.090(6) 0.052(4) 0.006(4) 0.020(3) -0.017(4)
C25 0.085(6) 0.052(4) 0.090(6) 0.001(4) 0.036(5) -0.011(4)
C26 0.124(9) 0.063(5) 0.104(7) 0.016(5) 0.032(7) 0.012(6)
C27 0.153(10) 0.060(5) 0.156(9) -0.012(6) 0.122(9) -0.003(6)
C28 0.076(5) 0.078(5) 0.101(6) 0.018(4) 0.051(5) 0.003(4)
C29A 0.060(3) 0.109(5) 0.079(5) -0.027(4) 0.018(3) 0.011(4)
C29B 0.064(4) 0.111(5) 0.081(5) -0.026(4) 0.017(3) 0.006(4)
C30A 0.067(6) 0.120(7) 0.086(6) -0.025(6) 0.012(5) 0.019(6)
C30B 0.068(4) 0.114(5) 0.085(5) -0.025(4) 0.014(4) 0.005(4)
C31A 0.058(3) 0.103(5) 0.073(5) -0.029(4) 0.018(3) 0.007(4)
C31B 0.069(4) 0.114(5) 0.085(5) -0.025(4) 0.014(4) 0.005(4)
C32A 0.064(5) 0.095(6) 0.077(6) -0.032(5) 0.008(5) 0.001(5)
C32B 0.066(4) 0.111(5) 0.083(5) -0.025(4) 0.015(3) 0.006(4)
Li 0.058(6) 0.092(12) 0.073(7) -0.021(8) 0.035(5) 0.001(7)

loop_
_atom_type_symbol
_atom_type_description
_atom_type_scat_dispersion_real
_atom_type_scat_dispersion_imag
_atom_type_scat_source
C C 0.0033 0.0016 'International Tables Vol C Tables 4.2.6.8 and 6.1.1.4'
H H 0.0000 0.0000 'International Tables Vol C Tables 4.2.6.8 and 6.1.1.4'
As As 0.0499 2.0058 'International Tables Vol C Tables 4.2.6.8 and 6.1.1.4'
Li Li -0.0003 0.0001 'International Tables Vol C Tables 4.2.6.8 and 6.1.1.4'
N N 0.0061 0.0033 'International Tables Vol C Tables 4.2.6.8 and 6.1.1.4'
O O 0.0106 0.0060 'International Tables Vol C Tables 4.2.6.8 and 6.1.1.4'

loop_
_geom_angle_atom_site_label_1
_geom_angle_atom_site_label_2
_geom_angle_atom_site_label_3
_geom_angle
N As C7 109.4(2)
N As C16 96.5(2)
C16 As C7 99.3(2)
C25 O1 Li 114.6(6)
C27 O1 C25 115.6(6)
C27 O1 Li 128.6(7)
C29A O2A C31A 119.7(16)
C29A O2A Li 123.3(12)
C31A O2A Li 115.9(10)
C29B O2B C32B 110(2)
C29B O2B Li 126(2)
C32B O2B Li 123.1(15)
As N Li 112.8(5)
C1A N As 108.6(5)
C1A N Li 125.4(7)
C1B N As 131.7(7)
C1B N Li 109.7(8)
C2A C1A N 126.8(5)
C2A C1A C5A 120.0
C5A C1A N 113.2(5)
C1A C2A C3A 120.0
C1AA C3A C2A 120.0
C4A C1AA C3A 120.0
C1AA C4A C5A 120.0
C4A C5A C1A 120.0
N C1B C2B 116.5(9)
N C1B C6B 122.8(8)
C2B C1B C6B 120.0
C1B C2B C3B 120.0
C4B C3B C2B 120.0
C3B C4B C5B 120.0
C4B C5B C6B 120.0
C5B C6B C1B 120.0
C8 C7 As 114.5(4)
C12 C7 As 126.7(4)
C12 C7 C8 118.6(5)
C7 C8 C14 122.6(6)
C9 C8 C7 120.1(6)
C9 C8 C14 117.4(6)
C10 C9 C8 122.0(6)
C9 C10 C11 117.8(6)
C9 C10 C15 121.7(7)
C11 C10 C15 120.5(7)
C10 C11 C12 122.3(6)
C7 C12 C11 119.3(6)
C7 C12 C13 124.3(5)
C11 C12 C13 116.5(6)
C17 C16 As 116.5(4)
C17 C16 C21 119.3(5)
C21 C16 As 124.1(4)
C16 C17 C23 121.9(5)
C18 C17 C16 120.1(7)
C18 C17 C23 117.9(6)
C17 C18 C19 121.7(6)
C18 C19 C24 120.3(6)
C20 C19 C18 117.8(5)
C20 C19 C24 121.9(6)
C19 C20 C21 122.9(5)
C16 C21 C22 123.6(5)
C20 C21 C16 118.1(5)
C20 C21 C22 118.3(5)
O1 C25 C26 112.0(8)
O1 C27 C28 112.5(8)
O2A C29A C30A 101.4(16)
C30B C29B O2B 108(3)
C29B C30B C31B 102(2)
O2A C31A C32A 114.6(13)
C32B C31B C30B 122(2)
C31B C32B O2B 95.8(19)
O1 Li O2B 107.9(8)
O1 Li N 119.1(9)
O2A Li O1 107.5(8)
O2A Li N 115.6(7)
O2B Li N 124.8(8)

loop_
_geom_bond_atom_site_label_1
_geom_bond_atom_site_label_2
_geom_bond_distance
As N 1.816(6)
As C7 2.008(5)
As C16 1.985(5)
O1 C25 1.451(9)
O1 C27 1.397(10)
O1 Li 1.938(16)
O2A C29A 1.398(18)
O2A C31A 1.425(16)
O2A Li 1.90(2)
O2B C29B 1.57(3)
O2B C32B 1.61(3)
O2B Li 1.94(3)
N C1A 1.465(7)
N C1B 1.380(9)
N Li 1.951(13)
C1A C2A 1.3900
C1A C5A 1.3900
C2A C3A 1.3900
C3A C1AA 1.3900
C1AA C4A 1.3900
C4A C5A 1.3900
C1B C2B 1.3900
C1B C6B 1.3900
C2B C3B 1.3900
C3B C4B 1.3900
C4B C5B 1.3900
C5B C6B 1.3900
C7 C8 1.403(9)
C7 C12 1.391(9)
C8 C9 1.388(9)
C8 C14 1.514(10)
C9 C10 1.371(10)
C10 C11 1.376(10)
C10 C15 1.506(9)
C11 C12 1.402(8)
C12 C13 1.525(10)
C16 C17 1.402(8)
C16 C21 1.414(7)
C17 C18 1.374(9)
C17 C23 1.519(10)
C18 C19 1.397(9)
C19 C20 1.372(9)
C19 C24 1.528(9)
C20 C21 1.398(8)
C21 C22 1.501(8)
C25 C26 1.455(13)
C27 C28 1.465(13)
C29A C30A 1.58(3)
C29B C30B 1.39(3)
C30B C31B 1.57(2)
C31A C32A 1.53(2)
C31B C32B 1.40(3)
